data_9012572
loop_
_publ_author_name
'Kjekshus, A.'
'Peterzens, P. G.'
'Rakke, T.'
'Andresen, A. F.'

_publ_section_title
;
 Compounds with the marcasite type crystal structure. XIII. Structural and
 magnetic properties of CrtFe1-tAs2, CrtFe1-tSb2, Fe1-tNitAs2 and Fe1-tNitSb2
 Sample: NiAs2
;
_journal_name_full 'Acta Chemica Scandinavica A'
_journal_page_first 469
_journal_page_last 480
_journal_volume 33
_journal_year 1979
_chemical_compound_source Synthetic
_chemical_formula_sum 'As2 Ni'
_chemical_name_mineral Rammelsbergite
_space_group_IT_number 58
_symmetry_space_group_name_Hall '-P 2 2n'
_symmetry_space_group_name_H-M 'P n n m'
_cell_angle_alpha 90
_cell_angle_beta 90
_cell_angle_gamma 90
_cell_length_a 4.7583
_cell_formula_units_Z 2
_cell_length_b 5.7954
_cell_length_c 3.5449
_cell_volume 97.755
_database_code_amcsd 0011957
_exptl_crystal_density_diffrn 7.085
_cod_original_formula_sum 'Ni As2'
_cod_database_code 9012572

loop_
_space_group_symop_operation_xyz
x,y,z
1/2+x,1/2-y,1/2+z
1/2-x,1/2+y,1/2-z
1/2-x,1/2+y,1/2+z
1/2+x,1/2-y,1/2-z
x,y,-z
-x,-y,z
-x,-y,-z

loop_
_atom_site_label
_atom_site_fract_x
_atom_site_fract_y
_atom_site_fract_z
Ni 0.00000 0.00000 0.00000
As 0.20170 0.36910 0.00000

loop_
_cod_related_entry_id
_cod_related_entry_database
_cod_related_entry_code
1 AMCSD 0011957
